data_1511124
loop_
_publ_author_name
'Bellanca, A.'
'Sgarlata, F.'

_publ_section_title
;
 La struttura delli Avogadrite
;
_journal_name_full 'Ricerca Scientifica'
_journal_page_first 1648
_journal_page_last 1651
_journal_volume 20
_journal_year 1950
_chemical_formula_sum 'B F4 K'
_chemical_name_systematic 'K (B F4)'
_space_group_IT_number 62
_symmetry_space_group_name_Hall '-P 2ac 2n'
_symmetry_space_group_name_H-M 'P n m a'
_cell_angle_alpha 90
_cell_angle_beta 90
_cell_angle_gamma 90
_cell_formula_units_Z 4
_cell_length_a 8.1
_cell_length_b 5.18
_cell_length_c 6.64
_cell_volume 278.601
_citation_journal_id_ASTM RISCAZ
_cod_data_source_file boron0-1_222.cif
_cod_data_source_block B1F4K1
_cod_original_cell_volume 278.6011
_cod_original_formula_sum 'B1 F4 K1'
_cod_database_code 1511124

loop_
_symmetry_equiv_pos_as_xyz
x,y,z
-x+1/2,-y,z+1/2
x+1/2,-y+1/2,-z+1/2
-x,y+1/2,-z
-x,-y,-z
x-1/2,y,-z-1/2
-x-1/2,y-1/2,z-1/2
x,-y-1/2,z

loop_
_atom_site_label
_atom_site_type_symbol
_atom_site_fract_x
_atom_site_fract_y
_atom_site_fract_z
_atom_site_occupancy
_atom_site_U_iso_or_equiv
F2 F-1 0.694 0.75 0.088 1 0.0
F3 F-1 0.601 0.945 0.383 1 0.0
K1 K+1 0.314 0.25 0.32 1 0.0
B1 B+3 0.588 0.75 0.248 1 0.0
F1 F-1 0.43 0.75 0.163 1 0.0
